data_7014069
loop_
_publ_author_name
'Bickley, Jamie F.'
'Copsey, May C.'
'Jeffery, John C.'
'Leedham, Angela P.'
'Russell, Christopher A.'
'Stalke, Dietmar'
'Steiner, Alexander'
'Stey, Thomas'
'Zacchini, Stefano'

_publ_section_title
;
 From the tetra(amino) phosphonium cation, [P(NHPh)4]+, to the
 tetra(imino) phosphate trianion, [P(NPh)4]3-, two-faced ligands that
 bind anions and cations.
;
_journal_issue 7
_journal_name_full 'Dalton transactions (Cambridge, England : 2003)'
_journal_page_first 989
_journal_page_last 995
_journal_paper_doi 10.1039/b400798k
_journal_year 2004
_chemical_formula_sum 'C24 H24 Cl N4 P'
_chemical_formula_weight 434.89
_chemical_name_systematic
;
?
;
_space_group_IT_number 15
_symmetry_cell_setting monoclinic
_symmetry_space_group_name_Hall '-C 2yc'
_symmetry_space_group_name_H-M 'C 1 2/c 1'
_atom_sites_solution_hydrogens geom
_atom_sites_solution_primary direct
_atom_sites_solution_secondary difmap
_audit_creation_method SHELXL-97
_cell_angle_alpha 90.00
_cell_angle_beta 107.901(7)
_cell_angle_gamma 90.00
_cell_formula_units_Z 8
_cell_length_a 25.332(8)
_cell_length_b 10.106(3)
_cell_length_c 18.831(6)
_cell_measurement_temperature 150(2)
_cell_volume 4587(2)
_computing_structure_refinement 'SHELXL-97 (Sheldrick, 1997)'
_computing_structure_solution 'SHELXS-97 (Sheldrick, 1990)'
_diffrn_ambient_temperature 150(2)
_diffrn_measured_fraction_theta_full 0.939
_diffrn_measured_fraction_theta_max 0.939
_diffrn_measurement_device_type 'Bruker APEX CCD'
_diffrn_radiation_monochromator graphite
_diffrn_radiation_source 'fine-focus sealed tube'
_diffrn_radiation_type MoK\a
_diffrn_radiation_wavelength 0.71073
_diffrn_reflns_av_R_equivalents 0.0395
_diffrn_reflns_av_sigmaI/netI 0.0537
_diffrn_reflns_limit_h_max 26
_diffrn_reflns_limit_h_min -18
_diffrn_reflns_limit_k_max 11
_diffrn_reflns_limit_k_min -3
_diffrn_reflns_limit_l_max 20
_diffrn_reflns_limit_l_min -20
_diffrn_reflns_number 4619
_diffrn_reflns_theta_full 23.29
_diffrn_reflns_theta_max 23.29
_diffrn_reflns_theta_min 1.69
_exptl_absorpt_coefficient_mu 0.254
_exptl_absorpt_correction_type 'not applied'
_exptl_crystal_colour colourless
_exptl_crystal_density_diffrn 1.259
_exptl_crystal_density_method 'not measured'
_exptl_crystal_description prism
_exptl_crystal_F_000 1824
_exptl_crystal_size_max 0.5
_exptl_crystal_size_mid 0.5
_exptl_crystal_size_min 0.3
_refine_diff_density_max 0.299
_refine_diff_density_min -0.209
_refine_diff_density_rms 0.044
_refine_ls_extinction_method none
_refine_ls_goodness_of_fit_ref 0.956
_refine_ls_hydrogen_treatment mixed
_refine_ls_matrix_type full
_refine_ls_number_parameters 289
_refine_ls_number_reflns 3105
_refine_ls_number_restraints 0
_refine_ls_restrained_S_all 0.956
_refine_ls_R_factor_all 0.0504
_refine_ls_R_factor_gt 0.0374
_refine_ls_shift/su_max 0.001
_refine_ls_shift/su_mean 0.000
_refine_ls_structure_factor_coef Fsqd
_refine_ls_weighting_details 'calc w=1/[\s^2^(Fo^2^)+(0.0459P)^2^+0.0000P] where P=(Fo^2^+2Fc^2^)/3'
_refine_ls_weighting_scheme calc
_refine_ls_wR_factor_gt 0.0878
_refine_ls_wR_factor_ref 0.0930
_reflns_number_gt 2404
_reflns_number_total 3105
_reflns_threshold_expression >2sigma(I)
_cod_data_source_file b400798k.txt
_cod_data_source_block 1Cl
_cod_original_cell_volume 4587(3)
_cod_original_sg_symbol_H-M C2/c
_cod_database_code 7014069

loop_
_symmetry_equiv_pos_as_xyz
'x, y, z'
'-x, y, -z+1/2'
'x+1/2, y+1/2, z'
'-x+1/2, y+1/2, -z+1/2'
'-x, -y, -z'
'x, -y, z-1/2'
'-x+1/2, -y+1/2, -z'
'x+1/2, -y+1/2, z-1/2'

loop_
_atom_site_label
_atom_site_type_symbol
_atom_site_fract_x
_atom_site_fract_y
_atom_site_fract_z
_atom_site_U_iso_or_equiv
_atom_site_adp_type
_atom_site_occupancy
_atom_site_symmetry_multiplicity
_atom_site_calc_flag
_atom_site_refinement_flags
_atom_site_disorder_assembly
_atom_site_disorder_group
C11 C 0.17550(10) 0.6192(2) 0.47748(12) 0.0316(6) Uani 1 1 d . . .
C12 C 0.14260(11) 0.7258(2) 0.44667(14) 0.0398(7) Uani 1 1 d . . .
H12 H 0.1175 0.7204 0.3975 0.048 Uiso 1 1 calc R . .
C13 C 0.14625(11) 0.8408(3) 0.48761(14) 0.0437(7) Uani 1 1 d . . .
H13 H 0.1237 0.9145 0.4662 0.052 Uiso 1 1 calc R . .
C14 C 0.18221(12) 0.8497(3) 0.55897(16) 0.0519(8) Uani 1 1 d . . .
H14 H 0.1845 0.9289 0.5869 0.062 Uiso 1 1 calc R . .
C15 C 0.21464(13) 0.7429(3) 0.58928(15) 0.0603(9) Uani 1 1 d . . .
H15 H 0.2396 0.7485 0.6385 0.072 Uiso 1 1 calc R . .
C16 C 0.21146(11) 0.6281(3) 0.54944(14) 0.0454(7) Uani 1 1 d . . .
H16 H 0.2340 0.5545 0.5712 0.054 Uiso 1 1 calc R . .
C21 C 0.11483(10) 0.1950(2) 0.31025(12) 0.0304(6) Uani 1 1 d . . .
C22 C 0.12741(12) 0.0662(3) 0.33021(14) 0.0461(7) Uani 1 1 d . . .
H22 H 0.1547 0.0458 0.3762 0.055 Uiso 1 1 calc R . .
C23 C 0.10055(13) -0.0340(3) 0.28359(15) 0.0591(9) Uani 1 1 d . . .
H23 H 0.1094 -0.1234 0.2979 0.071 Uiso 1 1 calc R . .
C24 C 0.06107(12) -0.0070(3) 0.21659(14) 0.0494(7) Uani 1 1 d . . .
H24 H 0.0425 -0.0767 0.1849 0.059 Uiso 1 1 calc R . .
C25 C 0.04932(14) 0.1202(3) 0.19683(16) 0.0710(10) Uani 1 1 d . . .
H25 H 0.0222 0.1403 0.1506 0.085 Uiso 1 1 calc R . .
C26 C 0.07634(14) 0.2223(3) 0.24323(16) 0.0689(10) Uani 1 1 d . . .
H26 H 0.0680 0.3116 0.2282 0.083 Uiso 1 1 calc R . .
C31 C 0.15871(10) 0.5656(2) 0.25854(12) 0.0290(6) Uani 1 1 d . . .
C32 C 0.14585(11) 0.6626(2) 0.20396(13) 0.0384(6) Uani 1 1 d . . .
H32 H 0.1105 0.7044 0.1901 0.046 Uiso 1 1 calc R . .
C33 C 0.18491(12) 0.6981(3) 0.16978(14) 0.0469(7) Uani 1 1 d . . .
H33 H 0.1762 0.7642 0.1321 0.056 Uiso 1 1 calc R . .
C34 C 0.23601(12) 0.6390(3) 0.18978(14) 0.0457(7) Uani 1 1 d . . .
H34 H 0.2629 0.6653 0.1668 0.055 Uiso 1 1 calc R . .
C35 C 0.24830(11) 0.5414(3) 0.24325(14) 0.0416(7) Uani 1 1 d . . .
H35 H 0.2836 0.4995 0.2565 0.050 Uiso 1 1 calc R . .
C36 C 0.20994(10) 0.5037(3) 0.27788(13) 0.0372(6) Uani 1 1 d . . .
H36 H 0.2186 0.4359 0.3146 0.045 Uiso 1 1 calc R . .
C41 C 0.04038(10) 0.3863(2) 0.42401(12) 0.0332(6) Uani 1 1 d . . .
C42 C -0.01473(11) 0.4069(2) 0.41802(13) 0.0368(6) Uani 1 1 d . . .
H42 H -0.0360 0.4690 0.3828 0.044 Uiso 1 1 calc R . .
C43 C -0.03908(12) 0.3379(3) 0.46299(14) 0.0469(7) Uani 1 1 d . . .
H43 H -0.0770 0.3525 0.4588 0.056 Uiso 1 1 calc R . .
C44 C -0.00842(12) 0.2477(3) 0.51384(14) 0.0521(8) Uani 1 1 d . . .
H44 H -0.0252 0.1988 0.5442 0.063 Uiso 1 1 calc R . .
C45 C 0.04656(12) 0.2288(3) 0.52055(14) 0.0515(8) Uani 1 1 d . . .
H45 H 0.0678 0.1677 0.5564 0.062 Uiso 1 1 calc R . .
C46 C 0.07166(11) 0.2977(3) 0.47574(13) 0.0443(7) Uani 1 1 d . . .
H46 H 0.1097 0.2840 0.4806 0.053 Uiso 1 1 calc R . .
Cl1 Cl 0.2500 0.2500 0.5000 0.0740(4) Uani 1 2 d S . .
Cl2 Cl 0.0000 0.66944(8) 0.2500 0.0352(2) Uani 1 2 d S . .
N1 N 0.17344(9) 0.4976(2) 0.43847(11) 0.0329(5) Uani 1 1 d . . .
H1 H 0.1975(10) 0.438(2) 0.4598(12) 0.031(7) Uiso 1 1 d . . .
N2 N 0.14387(9) 0.2955(2) 0.36018(11) 0.0325(5) Uani 1 1 d . . .
H2 H 0.1701(9) 0.268(2) 0.3963(12) 0.025(7) Uiso 1 1 d . . .
N3 N 0.11744(9) 0.5322(2) 0.29199(10) 0.0307(5) Uani 1 1 d . . .
H3 H 0.0867(9) 0.568(2) 0.2773(10) 0.013(6) Uiso 1 1 d . . .
N4 N 0.06297(9) 0.4574(2) 0.37484(11) 0.0340(5) Uani 1 1 d . . .
H4 H 0.0445(9) 0.512(2) 0.3487(11) 0.014(6) Uiso 1 1 d . . .
P1 P 0.12440(3) 0.44587(6) 0.36664(3) 0.0292(2) Uani 1 1 d . . .

loop_
_atom_site_aniso_label
_atom_site_aniso_U_11
_atom_site_aniso_U_22
_atom_site_aniso_U_33
_atom_site_aniso_U_23
_atom_site_aniso_U_13
_atom_site_aniso_U_12
C11 0.0325(16) 0.0335(15) 0.0332(13) 0.0011(11) 0.0165(12) -0.0011(13)
C12 0.0447(18) 0.0384(16) 0.0372(14) 0.0030(12) 0.0140(13) 0.0029(14)
C13 0.0475(19) 0.0358(16) 0.0533(17) 0.0029(13) 0.0236(14) 0.0017(14)
C14 0.057(2) 0.0420(18) 0.0577(18) -0.0137(14) 0.0186(16) -0.0014(16)
C15 0.068(2) 0.058(2) 0.0444(17) -0.0140(15) 0.0018(15) 0.0018(18)
C16 0.0456(19) 0.0429(17) 0.0408(15) -0.0028(13) 0.0031(13) 0.0051(14)
C21 0.0301(16) 0.0308(14) 0.0316(13) 0.0018(11) 0.0113(11) 0.0002(12)
C22 0.059(2) 0.0371(16) 0.0372(14) 0.0065(12) 0.0084(13) 0.0018(15)
C23 0.086(3) 0.0332(17) 0.0537(19) 0.0069(14) 0.0150(17) -0.0045(17)
C24 0.063(2) 0.0391(17) 0.0442(16) -0.0055(13) 0.0131(15) -0.0089(15)
C25 0.090(3) 0.0449(19) 0.0512(18) -0.0010(15) -0.0189(17) -0.0034(19)
C26 0.092(3) 0.0318(16) 0.0542(19) 0.0034(14) -0.0192(17) 0.0015(17)
C31 0.0265(16) 0.0331(14) 0.0283(12) -0.0065(11) 0.0098(11) -0.0026(12)
C32 0.0377(17) 0.0382(15) 0.0412(14) 0.0075(12) 0.0150(12) 0.0048(13)
C33 0.047(2) 0.0493(18) 0.0480(16) 0.0130(13) 0.0204(14) -0.0024(15)
C34 0.042(2) 0.0530(18) 0.0500(16) -0.0016(14) 0.0253(14) -0.0086(15)
C35 0.0324(17) 0.0492(17) 0.0470(15) -0.0030(13) 0.0177(13) 0.0034(14)
C36 0.0333(17) 0.0422(15) 0.0386(14) 0.0042(12) 0.0149(12) 0.0025(13)
C41 0.0322(17) 0.0412(15) 0.0277(13) -0.0016(11) 0.0116(11) -0.0056(13)
C42 0.0301(17) 0.0467(16) 0.0335(14) -0.0021(12) 0.0097(12) -0.0033(13)
C43 0.0351(18) 0.0638(19) 0.0447(16) -0.0011(14) 0.0166(13) -0.0071(15)
C44 0.046(2) 0.073(2) 0.0414(16) 0.0073(15) 0.0198(14) -0.0159(17)
C45 0.049(2) 0.065(2) 0.0390(15) 0.0178(14) 0.0110(14) -0.0024(16)
C46 0.0324(17) 0.0626(19) 0.0384(14) 0.0127(13) 0.0118(13) 0.0036(15)
Cl1 0.0775(9) 0.0692(8) 0.0478(6) -0.0189(5) -0.0212(5) 0.0453(7)
Cl2 0.0272(6) 0.0305(5) 0.0453(5) 0.000 0.0071(4) 0.000
N1 0.0309(14) 0.0334(12) 0.0323(11) 0.0019(10) 0.0066(9) 0.0079(11)
N2 0.0281(14) 0.0354(13) 0.0290(11) 0.0049(10) 0.0012(10) 0.0049(11)
N3 0.0179(13) 0.0409(13) 0.0350(11) 0.0063(9) 0.0104(10) 0.0084(11)
N4 0.0272(14) 0.0395(14) 0.0368(12) 0.0127(11) 0.0118(10) 0.0076(11)
P1 0.0279(4) 0.0326(4) 0.0281(3) 0.0023(3) 0.0099(3) 0.0031(3)

loop_
_atom_type_symbol
_atom_type_description
_atom_type_scat_dispersion_real
_atom_type_scat_dispersion_imag
_atom_type_scat_source
C C 0.0033 0.0016 'International Tables Vol C Tables 4.2.6.8 and 6.1.1.4'
H H 0.0000 0.0000 'International Tables Vol C Tables 4.2.6.8 and 6.1.1.4'
N N 0.0061 0.0033 'International Tables Vol C Tables 4.2.6.8 and 6.1.1.4'
P P 0.1023 0.0942 'International Tables Vol C Tables 4.2.6.8 and 6.1.1.4'
Cl Cl 0.1484 0.1585 'International Tables Vol C Tables 4.2.6.8 and 6.1.1.4'

loop_
_geom_angle_atom_site_label_1
_geom_angle_atom_site_label_2
_geom_angle_atom_site_label_3
_geom_angle
_geom_angle_site_symmetry_1
_geom_angle_site_symmetry_3
_geom_angle_publ_flag
C12 C11 C16 119.5(2) . . ?
C12 C11 N1 122.5(2) . . ?
C16 C11 N1 118.0(2) . . ?
C11 C12 C13 119.7(2) . . ?
C14 C13 C12 120.7(3) . . ?
C15 C14 C13 119.2(3) . . ?
C14 C15 C16 120.8(3) . . ?
C15 C16 C11 120.1(3) . . ?
C26 C21 C22 119.2(2) . . ?
C26 C21 N2 122.9(2) . . ?
C22 C21 N2 117.9(2) . . ?
C21 C22 C23 119.9(2) . . ?
C22 C23 C24 121.2(3) . . ?
C25 C24 C23 118.7(3) . . ?
C24 C25 C26 120.7(3) . . ?
C21 C26 C25 120.3(3) . . ?
C36 C31 C32 120.2(2) . . ?
C36 C31 N3 122.4(2) . . ?
C32 C31 N3 117.5(2) . . ?
C33 C32 C31 119.4(2) . . ?
C34 C33 C32 120.7(2) . . ?
C33 C34 C35 119.8(2) . . ?
C34 C35 C36 120.7(3) . . ?
C35 C36 C31 119.4(2) . . ?
C46 C41 C42 120.2(2) . . ?
C46 C41 N4 121.9(2) . . ?
C42 C41 N4 117.9(2) . . ?
C43 C42 C41 120.3(2) . . ?
C44 C43 C42 119.9(3) . . ?
C45 C44 C43 119.7(2) . . ?
C44 C45 C46 121.0(3) . . ?
C41 C46 C45 118.9(3) . . ?
C11 N1 P1 127.42(18) . . ?
C21 N2 P1 127.80(18) . . ?
C31 N3 P1 128.07(18) . . ?
C41 N4 P1 128.15(19) . . ?
N2 P1 N4 113.62(11) . . ?
N2 P1 N1 101.18(12) . . ?
N4 P1 N1 114.34(11) . . ?
N2 P1 N3 113.35(11) . . ?
N4 P1 N3 101.16(11) . . ?
N1 P1 N3 113.79(11) . . ?

loop_
_geom_bond_atom_site_label_1
_geom_bond_atom_site_label_2
_geom_bond_distance
_geom_bond_site_symmetry_2
_geom_bond_publ_flag
C11 C12 1.377(3) . ?
C11 C16 1.384(3) . ?
C11 N1 1.424(3) . ?
C12 C13 1.382(3) . ?
C13 C14 1.375(4) . ?
C14 C15 1.370(4) . ?
C15 C16 1.371(4) . ?
C21 C26 1.365(4) . ?
C21 C22 1.365(3) . ?
C21 N2 1.425(3) . ?
C22 C23 1.375(4) . ?
C23 C24 1.375(4) . ?
C24 C25 1.345(4) . ?
C25 C26 1.389(4) . ?
C31 C36 1.385(3) . ?
C31 C32 1.385(3) . ?
C31 N3 1.417(3) . ?
C32 C33 1.383(3) . ?
C33 C34 1.369(4) . ?
C34 C35 1.375(4) . ?
C35 C36 1.380(3) . ?
C41 C46 1.380(3) . ?
C41 C42 1.381(3) . ?
C41 N4 1.424(3) . ?
C42 C43 1.381(3) . ?
C43 C44 1.376(4) . ?
C44 C45 1.373(4) . ?
C45 C46 1.389(3) . ?
N1 P1 1.617(2) . ?
N2 P1 1.614(2) . ?
N3 P1 1.617(2) . ?
N4 P1 1.615(2) . ?

loop_
_geom_hbond_atom_site_label_D
_geom_hbond_atom_site_label_H
_geom_hbond_atom_site_label_A
_geom_hbond_distance_DH
_geom_hbond_distance_HA
_geom_hbond_distance_DA
_geom_hbond_angle_DHA
_geom_hbond_site_symmetry_A
N4 H4 Cl2 0.79(2) 2.45(2) 3.219(2) 167(2) .
N3 H3 Cl2 0.83(2) 2.33(2) 3.155(2) 173.4(18) .
N2 H2 Cl1 0.84(2) 2.35(2) 3.165(2) 165(2) .
N1 H1 Cl1 0.86(2) 2.31(2) 3.160(2) 168(2) .

loop_
_cod_related_entry_id
_cod_related_entry_database
_cod_related_entry_code
1 ChemSpider 12995934
